data_8106397
loop_
_publ_author_name
'Huo, Shao-Jie'
'Wu, Ji-Chun'
'He, Xi-Chen'
'Wu, Qi-Yun'
'Du, Jiang'

_publ_section_title
;
 Crystal structure of 3\b-methoxy-20\a-dimethylamino-pregn-5-ene, C24H41NO
;
_journal_issue 6
_journal_name_full 'Zeitschrift f\"ur Kristallographie - New Crystal Structures'
_journal_page_first 1057
_journal_page_last 1058
_journal_paper_doi 10.1515/ncrs-2018-0168
_journal_volume 233
_journal_year 2018
_chemical_absolute_configuration .
_chemical_formula_moiety 'C24 H41 N O'
_chemical_formula_sum 'C24 H41 N O'
_chemical_formula_weight 359.58
_space_group_crystal_system orthorhombic
_space_group_IT_number 19
_space_group_name_Hall 'P 2ac 2ab'
_space_group_name_H-M_alt 'P 21 21 21'
_atom_sites_solution_hydrogens geom
_atom_sites_solution_primary dual
_cell_angle_alpha 90
_cell_angle_beta 90
_cell_angle_gamma 90
_cell_formula_units_Z 4
_cell_length_a 6.3752(16)
_cell_length_b 12.607(3)
_cell_length_c 26.943(7)
_cell_measurement_reflns_used 1482
_cell_measurement_temperature 173
_cell_measurement_theta_max 20.38
_cell_measurement_theta_min 3.02
_cell_volume 2165.5(9)
_computing_cell_refinement 'SAINT v8.34A (Bruker, 2013)'
_computing_data_reduction 'SAINT v8.34A (Bruker, 2013)'
_computing_molecular_graphics 'Olex2 (Dolomanov et al., 2009)'
_computing_publication_material 'Olex2 (Dolomanov et al., 2009)'
_computing_structure_refinement 'ShelXL (Sheldrick, 2015)'
_computing_structure_solution 'ShelXT (Sheldrick, 2015)'
_diffrn_ambient_temperature 173.0
_diffrn_measured_fraction_theta_full 0.999
_diffrn_measured_fraction_theta_max 0.993
_diffrn_measurement_device_type 'Bruker APEX-II CCD'
_diffrn_measurement_method '\f and \w scans'
_diffrn_radiation_type MoK\a
_diffrn_radiation_wavelength 0.71073
_diffrn_reflns_av_R_equivalents 0.0721
_diffrn_reflns_av_unetI/netI 0.1000
_diffrn_reflns_Laue_measured_fraction_full 0.999
_diffrn_reflns_Laue_measured_fraction_max 0.993
_diffrn_reflns_limit_h_max 8
_diffrn_reflns_limit_h_min -7
_diffrn_reflns_limit_k_max 16
_diffrn_reflns_limit_k_min -12
_diffrn_reflns_limit_l_max 32
_diffrn_reflns_limit_l_min -34
_diffrn_reflns_number 12457
_diffrn_reflns_point_group_measured_fraction_full 0.999
_diffrn_reflns_point_group_measured_fraction_max 0.995
_diffrn_reflns_theta_full 25.242
_diffrn_reflns_theta_max 27.129
_diffrn_reflns_theta_min 1.512
_diffrn_standards_number 0
_exptl_absorpt_coefficient_mu 0.065
_exptl_absorpt_correction_T_max 0.7455
_exptl_absorpt_correction_T_min 0.6385
_exptl_absorpt_correction_type multi-scan
_exptl_absorpt_process_details
'SADABS-2014/5 (Bruker,2014/5) was used for absorption correction. wR2(int) was 0.0979 before and 0.0705 after correction. The Ratio of minimum to maximum transmission is 0.8565. The \l/2 correction factor is 0.00150.'
_exptl_crystal_colour colourless
_exptl_crystal_colour_primary colourless
_exptl_crystal_density_diffrn 1.103
_exptl_crystal_description block
_exptl_crystal_F_000 800
_exptl_crystal_size_max 0.28
_exptl_crystal_size_mid 0.15
_exptl_crystal_size_min 0.12
_refine_diff_density_max 0.165
_refine_diff_density_min -0.178
_refine_diff_density_rms 0.042
_refine_ls_abs_structure_details
;
 Refined as an inversion twin.
;
_refine_ls_abs_structure_Flack 0(3)
_refine_ls_extinction_coef .
_refine_ls_extinction_method none
_refine_ls_goodness_of_fit_ref 0.958
_refine_ls_hydrogen_treatment constr
_refine_ls_matrix_type full
_refine_ls_number_parameters 242
_refine_ls_number_reflns 4735
_refine_ls_number_restraints 0
_refine_ls_restrained_S_all 0.958
_refine_ls_R_factor_all 0.0987
_refine_ls_R_factor_gt 0.0578
_refine_ls_shift/su_max 0.000
_refine_ls_shift/su_mean 0.000
_refine_ls_structure_factor_coef Fsqd
_refine_ls_weighting_details 'w=1/[\s^2^(Fo^2^)+(0.0427P)^2^] where P=(Fo^2^+2Fc^2^)/3'
_refine_ls_weighting_scheme calc
_refine_ls_wR_factor_gt 0.1063
_refine_ls_wR_factor_ref 0.1232
_reflns_Friedel_coverage 0.735
_reflns_Friedel_fraction_full 0.999
_reflns_Friedel_fraction_max 0.997
_reflns_number_gt 3072
_reflns_number_total 4735
_reflns_threshold_expression 'I > 2\s(I)'
_cod_data_source_file suppl_ncrs-2018-0168_suppl.cif
_cod_data_source_block zz
_cod_original_cell_volume 2165.4(10)
_cod_database_code 8106397
_shelx_space_group_comment
;
The symmetry employed for this shelxl refinement is uniquely defined
by the following loop, which should always be used as a source of
symmetry information in preference to the above space-group names.
They are only intended as comments.
;
_shelx_estimated_absorpt_t_max 0.992
_shelx_estimated_absorpt_t_min 0.982
_olex2_refinement_description
;
1. Twinned data refinement
 Scales: 1(3)
 0(3)
2. Fixed Uiso
 At 1.2 times of:
  All C(H) groups, All C(H,H) groups
 At 1.5 times of:
  All C(H,H,H) groups
3.a Ternary CH refined with riding coordinates:
 C9(H9), C14(H14), C8(H8), C20(H20), C3(H3), C17(H17)
3.b Secondary CH2 refined with riding coordinates:
 C11(H11A,H11B), C1(H1A,H1B), C12(H12A,H12B), C2(H2A,H2B), C4(H4A,H4B), C7(H7A,
 H7B), C15(H15A,H15B), C16(H16A,H16B)
3.c Aromatic/amide H refined with riding coordinates:
 C6(H6)
3.d Idealised Me refined as rotating group:
 C18(H18A,H18B,H18C), C19(H19A,H19B,H19C), C23(H23A,H23B,H23C), C22(H22A,H22B,
 H22C), C24(H24A,H24B,H24C), C21(H21A,H21B,H21C)
;
_olex2_submission_special_instructions 'No special instructions were received'

loop_
_space_group_symop_operation_xyz
'x, y, z'
'-x+1/2, -y, z+1/2'
'-x, y+1/2, -z+1/2'
'x+1/2, -y+1/2, -z'

loop_
_atom_site_label
_atom_site_type_symbol
_atom_site_fract_x
_atom_site_fract_y
_atom_site_fract_z
_atom_site_U_iso_or_equiv
_atom_site_adp_type
_atom_site_occupancy
_atom_site_site_symmetry_order
_atom_site_calc_flag
_atom_site_refinement_flags_posn
_atom_site_refinement_flags_adp
_atom_site_refinement_flags_occupancy
_atom_site_disorder_assembly
_atom_site_disorder_group
O1 O 0.0452(4) 0.77064(18) 0.28539(9) 0.0418(7) Uani 1 1 d . . . . .
N1 N 0.7851(4) -0.0559(2) 0.47607(10) 0.0337(7) Uani 1 1 d . . . . .
C9 C 0.3953(5) 0.3769(2) 0.35448(11) 0.0232(7) Uani 1 1 d . . . . .
H9 H 0.2928 0.3850 0.3823 0.028 Uiso 1 1 calc R . . . .
C13 C 0.6177(5) 0.1780(2) 0.38937(11) 0.0217(7) Uani 1 1 d . . . . .
C14 C 0.6440(5) 0.2883(2) 0.41290(11) 0.0237(7) Uani 1 1 d . . . . .
H14 H 0.5287 0.2943 0.4379 0.028 Uiso 1 1 calc R . . . .
C10 C 0.3517(5) 0.4702(2) 0.31808(11) 0.0257(7) Uani 1 1 d . . . . .
C8 C 0.6154(5) 0.3824(2) 0.37817(11) 0.0246(7) Uani 1 1 d . . . . .
H8 H 0.7237 0.3789 0.3514 0.030 Uiso 1 1 calc R . . . .
C20 C 0.7118(5) -0.0103(3) 0.42859(12) 0.0298(8) Uani 1 1 d . . . . .
H20 H 0.8328 -0.0144 0.4050 0.036 Uiso 1 1 calc R . . . .
C11 C 0.3554(5) 0.2666(2) 0.33200(12) 0.0280(8) Uani 1 1 d . . . . .
H11A H 0.2081 0.2631 0.3205 0.034 Uiso 1 1 calc R . . . .
H11B H 0.4467 0.2578 0.3026 0.034 Uiso 1 1 calc R . . . .
C6 C 0.5569(6) 0.5800(3) 0.37860(12) 0.0318(8) Uani 1 1 d . . . . .
H6 H 0.5959 0.6486 0.3899 0.038 Uiso 1 1 calc R . . . .
C1 C 0.1107(5) 0.4805(2) 0.31164(12) 0.0298(8) Uani 1 1 d . . . . .
H1A H 0.0594 0.4181 0.2929 0.036 Uiso 1 1 calc R . . . .
H1B H 0.0447 0.4787 0.3449 0.036 Uiso 1 1 calc R . . . .
C5 C 0.4329(5) 0.5747(2) 0.33921(11) 0.0275(8) Uani 1 1 d . . . . .
C18 C 0.7811(5) 0.1557(3) 0.34859(12) 0.0309(8) Uani 1 1 d . . . . .
H18A H 0.7730 0.2112 0.3232 0.046 Uiso 1 1 calc GR . . . .
H18B H 0.7525 0.0866 0.3334 0.046 Uiso 1 1 calc GR . . . .
H18C H 0.9218 0.1553 0.3632 0.046 Uiso 1 1 calc GR . . . .
C12 C 0.3956(5) 0.1740(2) 0.36785(12) 0.0277(8) Uani 1 1 d . . . . .
H12A H 0.2924 0.1768 0.3953 0.033 Uiso 1 1 calc R . . . .
H12B H 0.3757 0.1060 0.3500 0.033 Uiso 1 1 calc R . . . .
C3 C 0.1198(5) 0.6787(3) 0.31136(12) 0.0323(8) Uani 1 1 d . . . . .
H3 H 0.0628 0.6796 0.3459 0.039 Uiso 1 1 calc R . . . .
C2 C 0.0382(5) 0.5811(2) 0.28480(12) 0.0319(8) Uani 1 1 d . . . . .
H2A H 0.0906 0.5805 0.2502 0.038 Uiso 1 1 calc R . . . .
H2B H -0.1170 0.5831 0.2838 0.038 Uiso 1 1 calc R . . . .
C19 C 0.4556(5) 0.4500(3) 0.26713(11) 0.0324(8) Uani 1 1 d . . . . .
H19A H 0.6026 0.4298 0.2720 0.049 Uiso 1 1 calc GR . . . .
H19B H 0.4487 0.5147 0.2471 0.049 Uiso 1 1 calc GR . . . .
H19C H 0.3813 0.3926 0.2500 0.049 Uiso 1 1 calc GR . . . .
C4 C 0.3575(5) 0.6743(2) 0.31374(12) 0.0330(8) Uani 1 1 d . . . . .
H4A H 0.4152 0.6769 0.2796 0.040 Uiso 1 1 calc R . . . .
H4B H 0.4102 0.7371 0.3320 0.040 Uiso 1 1 calc R . . . .
C17 C 0.6628(5) 0.1075(2) 0.43561(11) 0.0246(7) Uani 1 1 d . . . . .
H17 H 0.5368 0.1120 0.4576 0.029 Uiso 1 1 calc R . . . .
C7 C 0.6405(6) 0.4869(2) 0.40664(12) 0.0324(8) Uani 1 1 d . . . . .
H7A H 0.5660 0.4813 0.4388 0.039 Uiso 1 1 calc R . . . .
H7B H 0.7911 0.4986 0.4138 0.039 Uiso 1 1 calc R . . . .
C15 C 0.8459(6) 0.2803(3) 0.44299(12) 0.0346(8) Uani 1 1 d . . . . .
H15A H 0.8460 0.3318 0.4707 0.042 Uiso 1 1 calc R . . . .
H15B H 0.9702 0.2933 0.4218 0.042 Uiso 1 1 calc R . . . .
C16 C 0.8438(6) 0.1654(3) 0.46253(13) 0.0358(9) Uani 1 1 d . . . . .
H16A H 0.8206 0.1646 0.4989 0.043 Uiso 1 1 calc R . . . .
H16B H 0.9792 0.1301 0.4554 0.043 Uiso 1 1 calc R . . . .
C23 C 0.8974(6) -0.1556(3) 0.47009(16) 0.0506(11) Uani 1 1 d . . . . .
H23A H 0.8001 -0.2105 0.4586 0.076 Uiso 1 1 calc GR . . . .
H23B H 0.9581 -0.1768 0.5020 0.076 Uiso 1 1 calc GR . . . .
H23C H 1.0098 -0.1465 0.4456 0.076 Uiso 1 1 calc GR . . . .
C22 C 0.6242(6) -0.0649(3) 0.51411(14) 0.0523(11) Uani 1 1 d . . . . .
H22A H 0.5575 0.0043 0.5191 0.079 Uiso 1 1 calc GR . . . .
H22B H 0.6883 -0.0885 0.5453 0.079 Uiso 1 1 calc GR . . . .
H22C H 0.5184 -0.1166 0.5036 0.079 Uiso 1 1 calc GR . . . .
C24 C 0.0485(8) 0.8629(3) 0.31472(15) 0.0541(12) Uani 1 1 d . . . . .
H24A H -0.0087 0.9225 0.2956 0.081 Uiso 1 1 calc GR . . . .
H24B H 0.1932 0.8788 0.3244 0.081 Uiso 1 1 calc GR . . . .
H24C H -0.0369 0.8518 0.3445 0.081 Uiso 1 1 calc GR . . . .
C21 C 0.5321(6) -0.0718(3) 0.40469(15) 0.0493(11) Uani 1 1 d . . . . .
H21A H 0.5636 -0.1479 0.4055 0.074 Uiso 1 1 calc GR . . . .
H21B H 0.5152 -0.0489 0.3702 0.074 Uiso 1 1 calc GR . . . .
H21C H 0.4021 -0.0582 0.4230 0.074 Uiso 1 1 calc GR . . . .

loop_
_atom_site_aniso_label
_atom_site_aniso_U_11
_atom_site_aniso_U_22
_atom_site_aniso_U_33
_atom_site_aniso_U_23
_atom_site_aniso_U_13
_atom_site_aniso_U_12
O1 0.0593(18) 0.0305(13) 0.0356(14) 0.0017(11) -0.0069(13) 0.0098(13)
N1 0.0398(18) 0.0273(15) 0.0340(16) 0.0001(13) -0.0006(14) 0.0057(14)
C9 0.0221(19) 0.0247(16) 0.0227(15) -0.0010(13) 0.0022(14) -0.0049(14)
C13 0.0179(17) 0.0231(16) 0.0242(16) -0.0037(13) 0.0013(14) -0.0025(15)
C14 0.0259(18) 0.0238(17) 0.0214(16) -0.0033(12) -0.0003(15) -0.0017(15)
C10 0.0235(18) 0.0263(17) 0.0275(17) 0.0004(13) 0.0018(16) -0.0078(15)
C8 0.0238(19) 0.0258(17) 0.0244(16) -0.0028(13) 0.0026(15) -0.0053(15)
C20 0.031(2) 0.0250(17) 0.0332(18) -0.0034(15) -0.0017(16) -0.0007(16)
C11 0.0247(18) 0.0241(17) 0.0353(19) -0.0009(14) -0.0069(16) -0.0036(15)
C6 0.038(2) 0.0219(17) 0.0352(19) -0.0035(14) 0.0011(17) -0.0089(16)
C1 0.024(2) 0.0303(18) 0.0348(19) 0.0029(14) 0.0003(16) -0.0050(16)
C5 0.028(2) 0.0260(17) 0.0285(17) -0.0003(14) 0.0032(15) -0.0045(16)
C18 0.030(2) 0.0328(19) 0.0296(18) -0.0024(14) 0.0026(16) 0.0019(16)
C12 0.025(2) 0.0221(17) 0.0357(19) -0.0021(14) -0.0044(15) -0.0040(15)
C3 0.039(2) 0.0333(18) 0.0249(18) 0.0043(15) 0.0008(17) 0.0049(18)
C2 0.024(2) 0.0347(19) 0.0366(19) 0.0045(16) -0.0037(17) -0.0011(17)
C19 0.034(2) 0.0344(19) 0.0291(18) 0.0005(15) 0.0038(16) -0.0007(17)
C4 0.042(2) 0.0241(17) 0.0331(19) 0.0014(15) -0.0035(18) -0.0069(17)
C17 0.0243(19) 0.0225(17) 0.0270(17) -0.0011(13) 0.0014(15) 0.0002(14)
C7 0.037(2) 0.0289(18) 0.0311(18) -0.0036(15) -0.0040(18) -0.0047(17)
C15 0.038(2) 0.0308(19) 0.0348(19) -0.0002(15) -0.0127(17) -0.0044(18)
C16 0.042(2) 0.0309(19) 0.0344(19) 0.0011(15) -0.0110(18) -0.0040(18)
C23 0.056(3) 0.039(2) 0.056(3) 0.0013(18) -0.005(2) 0.016(2)
C22 0.069(3) 0.037(2) 0.051(2) 0.0096(18) 0.014(2) 0.010(2)
C24 0.080(3) 0.039(2) 0.044(2) -0.0066(18) -0.015(2) 0.018(2)
C21 0.062(3) 0.0246(19) 0.062(3) -0.0021(18) -0.021(2) -0.002(2)

loop_
_atom_type_symbol
_atom_type_description
_atom_type_scat_dispersion_real
_atom_type_scat_dispersion_imag
_atom_type_scat_source
C C 0.0033 0.0016 'International Tables Vol C Tables 4.2.6.8 and 6.1.1.4'
H H 0.0000 0.0000 'International Tables Vol C Tables 4.2.6.8 and 6.1.1.4'
N N 0.0061 0.0033 'International Tables Vol C Tables 4.2.6.8 and 6.1.1.4'
O O 0.0106 0.0060 'International Tables Vol C Tables 4.2.6.8 and 6.1.1.4'

loop_
_geom_angle_atom_site_label_1
_geom_angle_atom_site_label_2
_geom_angle_atom_site_label_3
_geom_angle
_geom_angle_site_symmetry_1
_geom_angle_site_symmetry_3
C24 O1 C3 112.9(3) . .
C23 N1 C20 113.3(3) . .
C22 N1 C20 114.7(3) . .
C22 N1 C23 110.9(3) . .
C10 C9 H9 106.2 . .
C8 C9 H9 106.2 . .
C8 C9 C10 112.9(2) . .
C11 C9 H9 106.2 . .
C11 C9 C10 113.9(2) . .
C11 C9 C8 110.7(3) . .
C14 C13 C18 112.7(3) . .
C14 C13 C17 99.6(2) . .
C18 C13 C17 110.0(3) . .
C12 C13 C14 106.7(2) . .
C12 C13 C18 110.5(3) . .
C12 C13 C17 117.0(3) . .
C13 C14 H14 105.5 . .
C8 C14 C13 116.0(2) . .
C8 C14 H14 105.5 . .
C8 C14 C15 118.6(3) . .
C15 C14 C13 104.6(2) . .
C15 C14 H14 105.5 . .
C1 C10 C9 108.1(2) . .
C5 C10 C9 110.9(2) . .
C5 C10 C1 107.8(3) . .
C5 C10 C19 109.2(2) . .
C19 C10 C9 111.0(3) . .
C19 C10 C1 109.8(3) . .
C9 C8 H8 109.1 . .
C14 C8 C9 109.2(2) . .
C14 C8 H8 109.1 . .
C14 C8 C7 110.5(2) . .
C7 C8 C9 109.9(3) . .
C7 C8 H8 109.1 . .
N1 C20 H20 106.6 . .
N1 C20 C17 109.6(3) . .
N1 C20 C21 113.9(3) . .
C17 C20 H20 106.6 . .
C21 C20 H20 106.6 . .
C21 C20 C17 113.1(3) . .
C9 C11 H11A 108.7 . .
C9 C11 H11B 108.7 . .
H11A C11 H11B 107.6 . .
C12 C11 C9 114.3(3) . .
C12 C11 H11A 108.7 . .
C12 C11 H11B 108.7 . .
C5 C6 H6 117.4 . .
C5 C6 C7 125.3(3) . .
C7 C6 H6 117.4 . .
C10 C1 H1A 108.5 . .
C10 C1 H1B 108.5 . .
H1A C1 H1B 107.5 . .
C2 C1 C10 114.9(3) . .
C2 C1 H1A 108.5 . .
C2 C1 H1B 108.5 . .
C6 C5 C10 123.1(3) . .
C6 C5 C4 120.8(3) . .
C4 C5 C10 116.1(3) . .
C13 C18 H18A 109.5 . .
C13 C18 H18B 109.5 . .
C13 C18 H18C 109.5 . .
H18A C18 H18B 109.5 . .
H18A C18 H18C 109.5 . .
H18B C18 H18C 109.5 . .
C13 C12 C11 111.5(3) . .
C13 C12 H12A 109.3 . .
C13 C12 H12B 109.3 . .
C11 C12 H12A 109.3 . .
C11 C12 H12B 109.3 . .
H12A C12 H12B 108.0 . .
O1 C3 H3 108.9 . .
O1 C3 C2 108.1(3) . .
O1 C3 C4 112.4(3) . .
C2 C3 H3 108.9 . .
C2 C3 C4 109.5(3) . .
C4 C3 H3 108.9 . .
C1 C2 H2A 109.6 . .
C1 C2 H2B 109.6 . .
C3 C2 C1 110.2(3) . .
C3 C2 H2A 109.6 . .
C3 C2 H2B 109.6 . .
H2A C2 H2B 108.1 . .
C10 C19 H19A 109.5 . .
C10 C19 H19B 109.5 . .
C10 C19 H19C 109.5 . .
H19A C19 H19B 109.5 . .
H19A C19 H19C 109.5 . .
H19B C19 H19C 109.5 . .
C5 C4 C3 111.6(3) . .
C5 C4 H4A 109.3 . .
C5 C4 H4B 109.3 . .
C3 C4 H4A 109.3 . .
C3 C4 H4B 109.3 . .
H4A C4 H4B 108.0 . .
C13 C17 H17 107.1 . .
C20 C17 C13 119.5(2) . .
C20 C17 H17 107.1 . .
C20 C17 C16 111.3(3) . .
C16 C17 C13 104.1(2) . .
C16 C17 H17 107.1 . .
C8 C7 H7A 109.1 . .
C8 C7 H7B 109.1 . .
C6 C7 C8 112.6(3) . .
C6 C7 H7A 109.1 . .
C6 C7 H7B 109.1 . .
H7A C7 H7B 107.8 . .
C14 C15 H15A 111.0 . .
C14 C15 H15B 111.0 . .
C14 C15 C16 103.7(3) . .
H15A C15 H15B 109.0 . .
C16 C15 H15A 111.0 . .
C16 C15 H15B 111.0 . .
C17 C16 H16A 110.4 . .
C17 C16 H16B 110.4 . .
C15 C16 C17 106.9(3) . .
C15 C16 H16A 110.4 . .
C15 C16 H16B 110.4 . .
H16A C16 H16B 108.6 . .
N1 C23 H23A 109.5 . .
N1 C23 H23B 109.5 . .
N1 C23 H23C 109.5 . .
H23A C23 H23B 109.5 . .
H23A C23 H23C 109.5 . .
H23B C23 H23C 109.5 . .
N1 C22 H22A 109.5 . .
N1 C22 H22B 109.5 . .
N1 C22 H22C 109.5 . .
H22A C22 H22B 109.5 . .
H22A C22 H22C 109.5 . .
H22B C22 H22C 109.5 . .
O1 C24 H24A 109.5 . .
O1 C24 H24B 109.5 . .
O1 C24 H24C 109.5 . .
H24A C24 H24B 109.5 . .
H24A C24 H24C 109.5 . .
H24B C24 H24C 109.5 . .
C20 C21 H21A 109.5 . .
C20 C21 H21B 109.5 . .
C20 C21 H21C 109.5 . .
H21A C21 H21B 109.5 . .
H21A C21 H21C 109.5 . .
H21B C21 H21C 109.5 . .

loop_
_geom_bond_atom_site_label_1
_geom_bond_atom_site_label_2
_geom_bond_distance
_geom_bond_site_symmetry_2
O1 C3 1.435(4) .
O1 C24 1.407(4) .
N1 C20 1.478(4) .
N1 C23 1.455(4) .
N1 C22 1.455(4) .
C9 H9 1.0000 .
C9 C10 1.557(4) .
C9 C8 1.543(4) .
C9 C11 1.538(4) .
C13 C14 1.537(4) .
C13 C18 1.540(4) .
C13 C12 1.531(4) .
C13 C17 1.557(4) .
C14 H14 1.0000 .
C14 C8 1.522(4) .
C14 C15 1.524(4) .
C10 C1 1.551(4) .
C10 C5 1.525(4) .
C10 C19 1.546(4) .
C8 H8 1.0000 .
C8 C7 1.532(4) .
C20 H20 1.0000 .
C20 C17 1.529(4) .
C20 C21 1.526(5) .
C11 H11A 0.9900 .
C11 H11B 0.9900 .
C11 C12 1.537(4) .
C6 H6 0.9500 .
C6 C5 1.325(4) .
C6 C7 1.495(4) .
C1 H1A 0.9900 .
C1 H1B 0.9900 .
C1 C2 1.531(4) .
C5 C4 1.510(4) .
C18 H18A 0.9800 .
C18 H18B 0.9800 .
C18 H18C 0.9800 .
C12 H12A 0.9900 .
C12 H12B 0.9900 .
C3 H3 1.0000 .
C3 C2 1.515(5) .
C3 C4 1.517(5) .
C2 H2A 0.9900 .
C2 H2B 0.9900 .
C19 H19A 0.9800 .
C19 H19B 0.9800 .
C19 H19C 0.9800 .
C4 H4A 0.9900 .
C4 H4B 0.9900 .
C17 H17 1.0000 .
C17 C16 1.546(4) .
C7 H7A 0.9900 .
C7 H7B 0.9900 .
C15 H15A 0.9900 .
C15 H15B 0.9900 .
C15 C16 1.542(5) .
C16 H16A 0.9900 .
C16 H16B 0.9900 .
C23 H23A 0.9800 .
C23 H23B 0.9800 .
C23 H23C 0.9800 .
C22 H22A 0.9800 .
C22 H22B 0.9800 .
C22 H22C 0.9800 .
C24 H24A 0.9800 .
C24 H24B 0.9800 .
C24 H24C 0.9800 .
C21 H21A 0.9800 .
C21 H21B 0.9800 .
C21 H21C 0.9800 .

loop_
_twin_individual_id
_twin_individual_mass_fraction_refined
1 1(3)
2 0(3)
